data_9006338
loop_
_publ_author_name
'Yang, H.'
'Ghose, S.'

_publ_section_title
;
 High temperature single crystal X-ray diffraction studies
 of the ortho-proto phase transition in enstatite, Mg2Si2O6 at 1360 K
 Sample: T = 900 K
;
_journal_name_full 'Physics and Chemistry of Minerals'
_journal_page_first 300
_journal_page_last 310
_journal_volume 22
_journal_year 1995
_chemical_formula_sum 'Mg O3 Si'
_chemical_name_mineral Enstatite
_space_group_IT_number 61
_symmetry_space_group_name_Hall '-P 2ac 2ab'
_symmetry_space_group_name_H-M 'P b c a'
_cell_angle_alpha 90
_cell_angle_beta 90
_cell_angle_gamma 90
_cell_length_a 18.341
_cell_length_b 8.889
_cell_length_c 5.219
_cell_formula_units_Z 16
_cell_volume 850.870
_database_code_amcsd 0007920
_diffrn_ambient_temperature 900
_exptl_crystal_density_diffrn 3.135
_cod_original_formula_sum 'Mg Si O3'
_cod_database_code 9006338

loop_
_space_group_symop_operation_xyz
x,y,z
x,1/2-y,1/2+z
-x,1/2+y,1/2-z
1/2-x,1/2+y,z
1/2+x,1/2-y,-z
1/2+x,y,1/2-z
1/2-x,-y,1/2+z
-x,-y,-z

loop_
_atom_site_aniso_label
_atom_site_aniso_U_11
_atom_site_aniso_U_22
_atom_site_aniso_U_33
_atom_site_aniso_U_12
_atom_site_aniso_U_13
_atom_site_aniso_U_23
Mg1 0.01704 0.01721 0.01311 -0.00083 -0.00194 0.00000
Mg2 0.02556 0.02362 0.01766 -0.00248 0.00533 0.00212
SiA 0.01023 0.01241 0.01007 -0.00165 0.00000 -0.00071
SiB 0.01023 0.01281 0.01035 0.00083 -0.00097 0.00000
O1A 0.01193 0.01961 0.01490 0.00083 0.00048 0.00118
O1B 0.01023 0.02122 0.01449 0.00083 0.00000 0.00047
O2A 0.02045 0.01601 0.01973 -0.00578 -0.00048 0.00282
O2B 0.02215 0.01841 0.01794 0.00578 -0.00145 0.00353
O3A 0.01704 0.02402 0.01463 0.00165 -0.00048 -0.00705
O3B 0.01875 0.02202 0.01366 -0.00248 -0.00048 -0.00682

loop_
_atom_site_label
_atom_site_fract_x
_atom_site_fract_y
_atom_site_fract_z
_atom_site_U_iso_or_equiv
Mg1 0.37540 0.65210 0.87310 0.01592
Mg2 0.37660 0.48720 0.36640 0.02224
SiA 0.27190 0.34090 0.05520 0.01113
SiB 0.47430 0.33770 0.79360 0.01112
O1A 0.18390 0.33950 0.04270 0.01530
O1B 0.56290 0.34110 0.79550 0.01516
O2A 0.31110 0.50010 0.05270 0.01893
O2B 0.43330 0.48380 0.69390 0.01929
O3A 0.30280 0.22580 -0.16800 0.01869
O3B 0.44850 0.19980 0.59560 0.01806

loop_
_cod_related_entry_id
_cod_related_entry_database
_cod_related_entry_code
1 AMCSD 0007920
